data_2012661
loop_
_publ_author_name
'Zhang, Xiaofeng'
'Huang, Deguang'
'Wang, Wenguo'
'Chen, Changneng'
'Liu, Qiutian'

_publ_section_title
;Triaqua(2,2'-bipyridine-\k^2^<i>N</i>,<i>N</i>')(nitrato-\k<i>O</i>)manganese(II)
 nitrate
;
_journal_issue 4
_journal_name_full 'Acta Crystallographica Section C'
_journal_page_first m268
_journal_page_last m269
_journal_paper_doi 10.1107/S0108270102003876
_journal_volume 58
_journal_year 2002
_chemical_formula_iupac '[Mn (C10 H8 N2) (N O3) (H2 O)3] N O3'
_chemical_formula_moiety 'C10 H14 Mn N3 O6 + , N O3 -'
_chemical_formula_sum 'C10 H14 Mn N4 O9'
_chemical_formula_weight 389.19
_chemical_name_systematic
;
Triaqua(2,2'-bipyridine-\k^2^N,N')(nitrato-\kO)manganese(II) nitrate
;
_space_group_IT_number 14
_symmetry_cell_setting monoclinic
_symmetry_space_group_name_Hall '-P 2ybc'
_symmetry_space_group_name_H-M 'P 1 21/c 1'
_atom_sites_solution_hydrogens geom
_atom_sites_solution_primary direct
_atom_sites_solution_secondary difmap
_audit_creation_method SHELXL
_cell_angle_alpha 90
_cell_angle_beta 107.8990(10)
_cell_angle_gamma 90
_cell_formula_units_Z 4
_cell_length_a 11.5797(5)
_cell_length_b 9.5007(4)
_cell_length_c 14.8683(6)
_cell_measurement_reflns_used 2683
_cell_measurement_temperature 293(2)
_cell_measurement_theta_max 25.05
_cell_measurement_theta_min 1.85
_cell_volume 1556.57(11)
_computing_cell_refinement 'SAINT (Siemens, 1994)'
_computing_data_collection 'SMART (Siemens, 1996)'
_computing_data_reduction 'XPREP in SHELXTL (Siemens, 1994)'
_computing_molecular_graphics 'SHELXTL (Bruker, 1997)'
_computing_publication_material 'SHELXTL (Bruker, 1997)'
_computing_structure_refinement 'SHELXTL (Siemens, 1994)'
_computing_structure_solution 'SHELXTL (Siemens, 1994)'
_diffrn_ambient_temperature 293(2)
_diffrn_measured_fraction_theta_full 0.984
_diffrn_measured_fraction_theta_max 0.984
_diffrn_measurement_device_type 'Siemens SMART CCD area-detector'
_diffrn_measurement_method '\w scan'
_diffrn_radiation_monochromator graphite
_diffrn_radiation_source 'fine-focus sealed tube'
_diffrn_radiation_type MoK\a
_diffrn_radiation_wavelength 0.71073
_diffrn_reflns_av_R_equivalents 0.021
_diffrn_reflns_av_sigmaI/netI 0.038
_diffrn_reflns_limit_h_max 13
_diffrn_reflns_limit_h_min -8
_diffrn_reflns_limit_k_max 11
_diffrn_reflns_limit_k_min -6
_diffrn_reflns_limit_l_max 17
_diffrn_reflns_limit_l_min -17
_diffrn_reflns_number 5036
_diffrn_reflns_theta_full 25.05
_diffrn_reflns_theta_max 25.05
_diffrn_reflns_theta_min 1.85
_diffrn_standards_decay_% 0
_diffrn_standards_interval_time 0
_diffrn_standards_number 0
_exptl_absorpt_coefficient_mu 0.903
_exptl_absorpt_correction_T_max 0.805
_exptl_absorpt_correction_T_min 0.615
_exptl_absorpt_correction_type empirical
_exptl_absorpt_process_details '(SADABS; Sheldrick, 1996)'
_exptl_crystal_colour yellow
_exptl_crystal_density_diffrn 1.661
_exptl_crystal_density_meas ?
_exptl_crystal_density_method 'not measured'
_exptl_crystal_description block
_exptl_crystal_F_000 796
_exptl_crystal_size_max 0.42
_exptl_crystal_size_mid 0.34
_exptl_crystal_size_min 0.24
_refine_diff_density_max 0.33
_refine_diff_density_min -0.32
_refine_ls_extinction_method none
_refine_ls_goodness_of_fit_ref 0.931
_refine_ls_hydrogen_treatment mixed
_refine_ls_matrix_type full
_refine_ls_number_parameters 241
_refine_ls_number_reflns 2708
_refine_ls_number_restraints 5
_refine_ls_restrained_S_all 0.931
_refine_ls_R_factor_all 0.061
_refine_ls_R_factor_gt 0.039
_refine_ls_shift/su_max <0.001
_refine_ls_shift/su_mean 0.000
_refine_ls_structure_factor_coef Fsqd
_refine_ls_weighting_details 'calc w = 1/[\s^2^(Fo^2^)+(0.1P)^2^] where P=(Fo^2^+2Fc^2^)/3'
_refine_ls_weighting_scheme calc
_refine_ls_wR_factor_gt 0.114
_refine_ls_wR_factor_ref 0.135
_reflns_number_gt 2032
_reflns_number_total 2708
_reflns_threshold_expression I>2\s(I)
_cod_data_source_file ta1358.cif
_cod_data_source_block I
_cod_depositor_comments
;
The following automatic conversions were performed:
'_symmetry_cell_setting' value 'Monoclinic' changed to 'monoclinic'
according to '/home/saulius/struct/CIF-dictionaries/cif_core.dic'
dictionary named 'cif_core.dic' version 2.4.1 from 2010-06-29.

Automatic conversion script
Id: cif_fix_enum 1527 2010-12-29 10:47:43Z saulius 

The following automatic conversions were performed:

'_symmetry_cell_setting' value 'Monoclinic' changed to 'monoclinic'
according to /home/saulius/struct/CIF-dictionaries/cif_core.dic
dictionary named 'cif_core.dic' version 2.4.1 from 2010-06-29.

Automatic conversion script
Id: cif_fix_values 1715 2011-07-08 13:25:40Z adriana 

The following automatic conversions were performed:

'_exptl_crystal_density_meas' value 'not measured' was changed to '?'
- the value is perceived as not measured.

Automatic conversion script
Id: cif_fix_values 3008 2015-01-20 13:52:24Z robertas 
;
_cod_original_sg_symbol_H-M 'P 21/c'
_cod_database_code 2012661
_cod_database_fobs_code 2012661

loop_
_symmetry_equiv_pos_as_xyz
'x, y, z'
'-x, y+1/2, -z+1/2'
'-x, -y, -z'
'x, -y-1/2, z-1/2'

loop_
_atom_site_label
_atom_site_fract_x
_atom_site_fract_y
_atom_site_fract_z
_atom_site_U_iso_or_equiv
_atom_site_adp_type
_atom_site_calc_flag
_atom_site_refinement_flags
_atom_site_occupancy
_atom_site_disorder_assembly
_atom_site_disorder_group
_atom_site_type_symbol
Mn 0.80984(4) 0.23694(5) 0.10385(3) 0.0429(2) Uani d . 1 . . Mn
N1 0.6118(2) 0.2602(2) 0.0256(2) 0.0457(6) Uani d . 1 . . N
N2 0.7091(3) 0.0821(3) 0.16762(18) 0.0480(6) Uani d . 1 . . N
N3 0.7852(2) 0.4354(3) 0.2657(2) 0.0522(7) Uani d . 1 . . N
N4 1.0614(3) 0.2572(3) 0.4320(2) 0.0561(8) Uani d . 1 . . N
C1 0.5695(3) 0.3469(4) -0.0475(3) 0.0596(9) Uani d . 1 . . C
H1A 0.6249 0.3970 -0.0688 0.072 Uiso calc R 1 . . H
C2 0.4480(3) 0.3659(4) -0.0930(3) 0.0665(10) Uani d . 1 . . C
H2A 0.4219 0.4273 -0.1439 0.080 Uiso calc R 1 . . H
C3 0.3672(4) 0.2931(4) -0.0619(3) 0.0710(11) Uani d . 1 . . C
H3A 0.2844 0.3049 -0.0910 0.085 Uiso calc R 1 . . H
C4 0.4083(3) 0.2012(4) 0.0131(3) 0.0631(9) Uani d . 1 . . C
H4A 0.3536 0.1500 0.0347 0.076 Uiso calc R 1 . . H
C5 0.5327(3) 0.1862(3) 0.0559(2) 0.0455(7) Uani d . 1 . . C
C6 0.5863(3) 0.0874(3) 0.1355(2) 0.0474(7) Uani d . 1 . . C
C7 0.5164(4) 0.0042(4) 0.1746(3) 0.0648(10) Uani d . 1 . . C
H7A 0.4322 0.0089 0.1522 0.078 Uiso calc R 1 . . H
C8 0.5726(4) -0.0851(4) 0.2467(3) 0.0769(12) Uani d . 1 . . C
H8A 0.5263 -0.1416 0.2735 0.092 Uiso calc R 1 . . H
C9 0.6967(5) -0.0922(4) 0.2800(3) 0.0744(12) Uani d . 1 . . C
H9A 0.7359 -0.1528 0.3290 0.089 Uiso calc R 1 . . H
C10 0.7615(4) -0.0062(4) 0.2382(2) 0.0620(10) Uani d . 1 . . C
H10A 0.8458 -0.0099 0.2602 0.074 Uiso calc R 1 . . H
O1 0.8308(3) 0.0874(3) 0.0011(2) 0.0808(9) Uani d D 1 . . O
H1B 0.862(4) 0.010(3) 0.020(3) 0.074(14) Uiso d D 1 . . H
H1C 0.819(5) 0.092(6) -0.0575(15) 0.12(2) Uiso d D 1 . . H
O2 0.9859(3) 0.1927(4) 0.1960(2) 0.0757(8) Uani d D 1 . . O
H2B 1.003(6) 0.210(6) 0.258(5) 0.14(2) Uiso d D 1 . . H
H2C 1.045(3) 0.144(5) 0.190(4) 0.12(2) Uiso d D 1 . . H
O3 0.8581(3) 0.4001(3) 0.0179(2) 0.0617(7) Uani d D 1 . . O
H3B 0.890(4) 0.474(3) 0.046(3) 0.097(16) Uiso d D 1 . . H
H3C 0.899(5) 0.365(7) -0.014(4) 0.16(3) Uiso d D 1 . . H
O4 0.8093(2) 0.4291(2) 0.18970(17) 0.0637(7) Uani d . 1 . . O
O5 0.7428(4) 0.3354(3) 0.2940(2) 0.1069(12) Uani d . 1 . . O
O6 0.8012(3) 0.5451(3) 0.3116(2) 0.0857(9) Uani d . 1 . . O
O7 1.1102(4) 0.2705(4) 0.5173(3) 0.1172(14) Uani d . 1 . . O
O8 1.0666(4) 0.3509(4) 0.3786(2) 0.1095(12) Uani d . 1 . . O
O9 1.0110(3) 0.1466(3) 0.4010(2) 0.0830(9) Uani d . 1 . . O

loop_
_atom_site_aniso_label
_atom_site_aniso_U_11
_atom_site_aniso_U_22
_atom_site_aniso_U_33
_atom_site_aniso_U_12
_atom_site_aniso_U_13
_atom_site_aniso_U_23
Mn 0.0379(3) 0.0473(3) 0.0421(3) -0.00061(19) 0.0104(2) -0.00210(19)
N1 0.0402(14) 0.0476(14) 0.0474(15) -0.0016(11) 0.0106(12) 0.0009(11)
N2 0.0585(18) 0.0443(14) 0.0419(14) -0.0019(12) 0.0165(13) -0.0045(11)
N3 0.0464(16) 0.0539(17) 0.0547(17) 0.0004(13) 0.0133(13) -0.0127(14)
N4 0.0430(16) 0.066(2) 0.060(2) 0.0004(13) 0.0169(14) -0.0034(16)
C1 0.048(2) 0.062(2) 0.065(2) 0.0017(17) 0.0108(17) 0.0124(18)
C2 0.051(2) 0.076(2) 0.066(2) 0.0092(19) 0.0075(18) 0.0068(19)
C3 0.042(2) 0.083(3) 0.079(3) 0.008(2) 0.0072(19) 0.003(2)
C4 0.046(2) 0.072(2) 0.074(3) -0.0072(18) 0.0209(18) -0.011(2)
C5 0.0447(18) 0.0436(16) 0.0493(18) -0.0040(14) 0.0160(15) -0.0141(14)
C6 0.054(2) 0.0436(16) 0.0494(18) -0.0066(14) 0.0229(15) -0.0113(13)
C7 0.073(3) 0.059(2) 0.073(2) -0.0084(19) 0.039(2) -0.0025(19)
C8 0.098(4) 0.067(2) 0.082(3) -0.009(2) 0.051(3) 0.007(2)
C9 0.116(4) 0.058(2) 0.051(2) 0.003(2) 0.027(2) 0.0087(17)
C10 0.077(3) 0.0529(19) 0.050(2) 0.0050(18) 0.0115(19) 0.0008(16)
O1 0.109(3) 0.0703(19) 0.0646(19) 0.0142(17) 0.0287(18) -0.0180(16)
O2 0.0518(16) 0.103(2) 0.0607(18) 0.0250(16) 0.0004(13) -0.0150(16)
O3 0.0674(17) 0.0561(15) 0.0717(17) -0.0122(13) 0.0361(14) -0.0068(13)
O4 0.0801(18) 0.0662(15) 0.0500(14) 0.0054(12) 0.0277(13) -0.0108(11)
O5 0.170(4) 0.0701(19) 0.111(3) -0.038(2) 0.087(3) -0.0273(18)
O6 0.110(2) 0.0755(18) 0.085(2) -0.0271(16) 0.0494(18) -0.0439(16)
O7 0.119(3) 0.165(4) 0.065(2) -0.035(2) 0.024(2) -0.021(2)
O8 0.117(3) 0.094(2) 0.102(2) -0.032(2) 0.011(2) 0.030(2)
O9 0.097(2) 0.0676(17) 0.0755(19) -0.0011(16) 0.0140(16) -0.0071(15)

loop_
_atom_type_symbol
_atom_type_description
_atom_type_scat_dispersion_real
_atom_type_scat_dispersion_imag
_atom_type_scat_source
C C 0.0033 0.0016 'International Tables Vol C Tables 4.2.6.8 and 6.1.1.4'
H H 0.0000 0.0000 'International Tables Vol C Tables 4.2.6.8 and 6.1.1.4'
N N 0.0061 0.0033 'International Tables Vol C Tables 4.2.6.8 and 6.1.1.4'
O O 0.0106 0.0060 'International Tables Vol C Tables 4.2.6.8 and 6.1.1.4'
Cl Cl 0.1484 0.1585 'International Tables Vol C Tables 4.2.6.8 and 6.1.1.4'
Ca Ca 0.2262 0.3064 'International Tables Vol C Tables 4.2.6.8 and 6.1.1.4'
Mn Mn 0.3368 0.7283 'International Tables Vol C Tables 4.2.6.8 and 6.1.1.4'

loop_
_geom_angle_atom_site_label_1
_geom_angle_atom_site_label_2
_geom_angle_atom_site_label_3
_geom_angle
_geom_angle_publ_flag
O2 Mn O1 91.82(13) yes
O2 Mn O3 98.65(13) yes
O1 Mn O3 87.04(13) yes
O2 Mn O4 87.93(11) yes
O1 Mn O4 165.33(12) yes
O3 Mn O4 78.50(10) yes
O2 Mn N1 169.30(12) yes
O1 Mn N1 90.99(12) yes
O3 Mn N1 91.81(10) yes
O4 Mn N1 91.95(10) yes
O2 Mn N2 96.76(12) yes
O1 Mn N2 93.05(12) yes
O3 Mn N2 164.58(11) yes
O4 Mn N2 101.55(9) yes
N1 Mn N2 72.77(10) yes
C1 N1 C5 118.8(3) ?
C1 N1 Mn 123.1(2) ?
C5 N1 Mn 118.1(2) ?
C10 N2 C6 118.4(3) ?
C10 N2 Mn 124.8(2) ?
C6 N2 Mn 116.7(2) ?
O5 N3 O6 119.0(3) ?
O5 N3 O4 120.5(3) ?
O6 N3 O4 120.4(3) ?
O8 N4 O9 120.1(3) ?
O8 N4 O7 120.3(4) ?
O9 N4 O7 119.5(3) ?
N1 C1 C2 123.2(3) ?
N1 C1 H1A 118.4 ?
C2 C1 H1A 118.4 ?
C3 C2 C1 118.4(4) ?
C3 C2 H2A 120.8 ?
C1 C2 H2A 120.8 ?
C2 C3 C4 119.7(4) ?
C2 C3 H3A 120.1 ?
C4 C3 H3A 120.1 ?
C3 C4 C5 119.0(4) ?
C3 C4 H4A 120.5 ?
C5 C4 H4A 120.5 ?
N1 C5 C4 120.8(3) ?
N1 C5 C6 115.9(3) ?
C4 C5 C6 123.2(3) ?
N2 C6 C7 121.2(3) ?
N2 C6 C5 116.1(3) ?
C7 C6 C5 122.7(3) ?
C8 C7 C6 119.1(4) ?
C8 C7 H7A 120.4 ?
C6 C7 H7A 120.4 ?
C7 C8 C9 120.5(4) ?
C7 C8 H8A 119.7 ?
C9 C8 H8A 119.7 ?
C8 C9 C10 117.6(4) ?
C8 C9 H9A 121.2 ?
C10 C9 H9A 121.2 ?
N2 C10 C9 123.2(4) ?
N2 C10 H10A 118.4 ?
C9 C10 H10A 118.4 ?
Mn O1 H1B 118(3) ?
Mn O1 H1C 133(4) ?
H1B O1 H1C 109(5) ?
Mn O2 H2B 119(4) ?
Mn O2 H2C 133(4) ?
H2B O2 H2C 106(5) ?
Mn O3 H3B 117(3) ?
Mn O3 H3C 110(5) ?
H3B O3 H3C 112(6) ?
N3 O4 Mn 126.9(2) ?

loop_
_geom_bond_atom_site_label_1
_geom_bond_atom_site_label_2
_geom_bond_site_symmetry_2
_geom_bond_distance
_geom_bond_publ_flag
Mn O1 . 2.153(3) yes
Mn O2 . 2.120(3) yes
Mn O3 . 2.188(3) yes
Mn O4 . 2.228(2) yes
Mn N1 . 2.241(3) yes
Mn N2 . 2.259(3) yes
N1 C1 . 1.332(4) ?
N1 C5 . 1.337(4) ?
N2 C10 . 1.334(4) ?
N2 C6 . 1.354(4) ?
N3 O5 . 1.202(4) ?
N3 O6 . 1.228(4) ?
N3 O4 . 1.246(3) ?
N4 O8 . 1.206(4) ?
N4 O9 . 1.222(4) ?
N4 O7 . 1.227(4) ?
C1 C2 . 1.372(5) ?
C1 H1A . 0.9300 ?
C2 C3 . 1.354(5) ?
C2 H2A . 0.9300 ?
C3 C4 . 1.381(6) ?
C3 H3A . 0.9300 ?
C4 C5 . 1.391(5) ?
C4 H4A . 0.9300 ?
C5 C6 . 1.489(5) ?
C6 C7 . 1.381(5) ?
C7 C8 . 1.365(6) ?
C7 H7A . 0.9300 ?
C8 C9 . 1.370(6) ?
C8 H8A . 0.9300 ?
C9 C10 . 1.380(5) ?
C9 H9A . 0.9300 ?
C10 H10A . 0.9300 ?
O1 H1B . 0.827(19) ?
O1 H1C . 0.84(2) ?
O2 H2B . 0.90(7) ?
O2 H2C . 0.85(2) ?
O3 H3B . 0.84(4) ?
O3 H3C . 0.84(6) ?

loop_
_geom_hbond_atom_site_label_D
_geom_hbond_atom_site_label_H
_geom_hbond_atom_site_label_A
_geom_hbond_site_symmetry_A
_geom_hbond_distance_DH
_geom_hbond_distance_HA
_geom_hbond_distance_DA
_geom_hbond_angle_DHA
O1 H1B O8 2_745 0.827(19) 2.12(2) 2.890(5) 156(4)
O2 H2C O6 2_745 0.85(2) 2.02(2) 2.868(4) 173(5)
O3 H3C O9 4_565 0.84(6) 2.07(3) 2.870(4) 159(7)
O3 H3B O9 2_755 0.84(4) 2.02(2) 2.848(4) 169(5)
